data_7202869
loop_
_publ_author_name
'Barbaz\'an, Paula'
'Carballo, Rosa'
'V\'azquez-L\'opez, Ezequiel M.'

_publ_section_title
;
 Synthesis and structure of 2-acetylpyridine-salicyloylhydrazone and
 its copper(ii) and zinc(ii) complexes. The effect of the metal
 coordination on the weak intermolecular interactions
;
_journal_issue 8
_journal_name_full CrystEngComm
_journal_page_first 668
_journal_paper_doi 10.1039/b703442c
_journal_volume 9
_journal_year 2007
_chemical_formula_sum 'C14 H12 Br Cu N3 O2'
_chemical_formula_weight 397.72
_chemical_name_systematic
;
?
;
_space_group_IT_number 2
_symmetry_cell_setting triclinic
_symmetry_space_group_name_Hall '-P 1'
_symmetry_space_group_name_H-M 'P -1'
_atom_sites_solution_hydrogens geom
_atom_sites_solution_primary direct
_atom_sites_solution_secondary difmap
_audit_creation_method SHELXL-97
_cell_angle_alpha 89.773(3)
_cell_angle_beta 81.497(3)
_cell_angle_gamma 88.363(3)
_cell_formula_units_Z 2
_cell_length_a 6.7539(9)
_cell_length_b 9.3441(12)
_cell_length_c 11.4902(15)
_cell_measurement_temperature 293(2)
_cell_volume 716.87(16)
_computing_cell_refinement 'Bruker SMART'
_computing_data_collection 'Bruker SMART'
_computing_data_reduction 'Bruker SHELXTL'
_computing_molecular_graphics 'Bruker SHELXTL'
_computing_publication_material 'Bruker SHELXTL'
_computing_structure_refinement 'SHELXL-97 (Sheldrick, 1997)'
_computing_structure_solution 'SHELXS-97 (Sheldrick, 1990)'
_diffrn_ambient_temperature 293(2)
_diffrn_measured_fraction_theta_full 0.953
_diffrn_measured_fraction_theta_max 0.953
_diffrn_measurement_device_type 'CCD area detector'
_diffrn_measurement_method 'phi and omega scans'
_diffrn_radiation_monochromator graphite
_diffrn_radiation_source 'fine-focus sealed tube'
_diffrn_radiation_type MoK\a
_diffrn_radiation_wavelength 0.71073
_diffrn_reflns_av_R_equivalents 0.0849
_diffrn_reflns_av_sigmaI/netI 0.1634
_diffrn_reflns_limit_h_max 8
_diffrn_reflns_limit_h_min -8
_diffrn_reflns_limit_k_max 11
_diffrn_reflns_limit_k_min -12
_diffrn_reflns_limit_l_max 15
_diffrn_reflns_limit_l_min -13
_diffrn_reflns_number 4816
_diffrn_reflns_theta_full 28.07
_diffrn_reflns_theta_max 28.07
_diffrn_reflns_theta_min 1.79
_exptl_absorpt_coefficient_mu 4.317
_exptl_absorpt_correction_T_max 1.000000
_exptl_absorpt_correction_T_min 0.627515
_exptl_absorpt_correction_type multi-scan
_exptl_crystal_colour brown
_exptl_crystal_density_diffrn 1.843
_exptl_crystal_density_method 'not measured'
_exptl_crystal_description prism
_exptl_crystal_F_000 394
_exptl_crystal_size_max 0.21
_exptl_crystal_size_mid 0.12
_exptl_crystal_size_min 0.08
_refine_diff_density_max 0.493
_refine_diff_density_min -0.575
_refine_diff_density_rms 0.102
_refine_ls_extinction_method none
_refine_ls_goodness_of_fit_ref 0.752
_refine_ls_hydrogen_treatment constr
_refine_ls_matrix_type full
_refine_ls_number_parameters 191
_refine_ls_number_reflns 3320
_refine_ls_number_restraints 0
_refine_ls_restrained_S_all 0.752
_refine_ls_R_factor_all 0.1337
_refine_ls_R_factor_gt 0.0491
_refine_ls_shift/su_max 0.025
_refine_ls_shift/su_mean 0.001
_refine_ls_structure_factor_coef Fsqd
_refine_ls_weighting_details 'calc w=1/[\s^2^(Fo^2^)+(0.0338P)^2^+0.0000P] where P=(Fo^2^+2Fc^2^)/3'
_refine_ls_weighting_scheme calc
_refine_ls_wR_factor_gt 0.0835
_refine_ls_wR_factor_ref 0.1028
_reflns_number_gt 1441
_reflns_number_total 3320
_reflns_threshold_expression >2sigma(I)
_cod_data_source_file b703442c.txt
_cod_data_source_block '[CuBr(HL)]'
_cod_depositor_comments
;
The following automatic conversions were performed:
'_symmetry_cell_setting' value 'Triclinic' changed to 'triclinic'
according to '/home/saulius/struct/CIF-dictionaries/cif_core.dic'
dictionary named 'cif_core.dic' version 2.4.1 from 2010-06-29.

Automatic conversion script
Id: cif_fix_enum 1527 2010-12-29 10:47:43Z saulius 
;
_cod_original_sg_symbol_H-M P-1
_cod_database_code 7202869

loop_
_symmetry_equiv_pos_as_xyz
'x, y, z'
'-x, -y, -z'

loop_
_atom_site_label
_atom_site_type_symbol
_atom_site_fract_x
_atom_site_fract_y
_atom_site_fract_z
_atom_site_U_iso_or_equiv
_atom_site_adp_type
_atom_site_occupancy
_atom_site_symmetry_multiplicity
_atom_site_calc_flag
_atom_site_refinement_flags
_atom_site_disorder_assembly
_atom_site_disorder_group
Cu Cu 0.20682(11) 0.09714(6) 0.12189(6) 0.0420(2) Uani 1 1 d . . .
Br Br 0.15097(12) 0.28208(6) 0.25726(6) 0.0717(3) Uani 1 1 d . . .
O1 O 0.2373(6) 0.2115(3) -0.0212(3) 0.0481(10) Uani 1 1 d . . .
C2 C 0.2949(8) 0.2048(6) -0.2296(5) 0.0398(14) Uani 1 1 d . . .
N3 N 0.1948(6) -0.0723(4) 0.2267(4) 0.0368(11) Uani 1 1 d . . .
N1 N 0.2785(6) -0.0093(4) -0.1110(4) 0.0444(12) Uani 1 1 d . . .
C8 C 0.2525(8) -0.1827(5) 0.0381(5) 0.0427(14) Uani 1 1 d . . .
N2 N 0.2512(6) -0.0513(4) 0.0041(4) 0.0389(11) Uani 1 1 d . . .
C9 C 0.2193(7) -0.1991(5) 0.1663(5) 0.0378(13) Uani 1 1 d . . .
C1 C 0.2670(8) 0.1350(6) -0.1138(5) 0.0414(14) Uani 1 1 d . . .
O2 O 0.3390(6) -0.0151(4) -0.3409(3) 0.0607(12) Uani 1 1 d . . .
H2 H 0.3198 -0.0472 -0.2738 0.073 Uiso 1 1 calc R . .
C3 C 0.3323(8) 0.1273(6) -0.3369(5) 0.0424(14) Uani 1 1 d . . .
C4 C 0.3593(8) 0.2013(7) -0.4422(5) 0.0489(15) Uani 1 1 d . . .
H4 H 0.3872 0.1511 -0.5127 0.059 Uiso 1 1 calc R . .
C6 C 0.3078(9) 0.4245(6) -0.3396(6) 0.0551(17) Uani 1 1 d . . .
H6 H 0.2990 0.5240 -0.3412 0.066 Uiso 1 1 calc R . .
C13 C 0.1634(8) -0.0768(6) 0.3426(5) 0.0445(14) Uani 1 1 d . . .
H13 H 0.1469 0.0093 0.3836 0.053 Uiso 1 1 calc R . .
C12 C 0.1540(9) -0.2025(7) 0.4063(6) 0.0567(17) Uani 1 1 d . . .
H12 H 0.1328 -0.2013 0.4881 0.068 Uiso 1 1 calc R . .
C7 C 0.2842(8) 0.3530(6) -0.2358(5) 0.0460(15) Uani 1 1 d . . .
H7 H 0.2600 0.4053 -0.1662 0.055 Uiso 1 1 calc R . .
C10 C 0.2123(8) -0.3269(6) 0.2261(6) 0.0517(16) Uani 1 1 d . . .
H10 H 0.2319 -0.4127 0.1846 0.062 Uiso 1 1 calc R . .
C5 C 0.3456(9) 0.3460(7) -0.4436(5) 0.0554(16) Uani 1 1 d . . .
H5 H 0.3617 0.3939 -0.5153 0.066 Uiso 1 1 calc R . .
C11 C 0.1765(9) -0.3285(6) 0.3461(6) 0.0531(17) Uani 1 1 d . . .
H11 H 0.1676 -0.4150 0.3865 0.064 Uiso 1 1 calc R . .
C14 C 0.2862(9) -0.3068(5) -0.0451(5) 0.0611(18) Uani 1 1 d . . .
H14A H 0.1594 -0.3438 -0.0568 0.092 Uiso 1 1 calc R . .
H14B H 0.3639 -0.3804 -0.0128 0.092 Uiso 1 1 calc R . .
H14C H 0.3568 -0.2758 -0.1192 0.092 Uiso 1 1 calc R . .

loop_
_atom_site_aniso_label
_atom_site_aniso_U_11
_atom_site_aniso_U_22
_atom_site_aniso_U_33
_atom_site_aniso_U_23
_atom_site_aniso_U_13
_atom_site_aniso_U_12
Cu 0.0548(5) 0.0327(4) 0.0382(5) 0.0008(3) -0.0056(4) -0.0028(3)
Br 0.1304(8) 0.0388(4) 0.0446(4) -0.0049(3) -0.0086(4) -0.0009(4)
O1 0.071(3) 0.034(2) 0.039(2) -0.0004(17) -0.004(2) -0.001(2)
C2 0.029(3) 0.049(3) 0.041(4) 0.005(3) -0.003(3) -0.003(3)
N3 0.034(3) 0.038(2) 0.039(3) 0.009(2) -0.005(2) -0.007(2)
N1 0.046(3) 0.042(3) 0.046(3) -0.001(2) -0.009(2) -0.001(2)
C8 0.034(4) 0.037(3) 0.057(4) 0.002(3) -0.006(3) 0.000(3)
N2 0.047(3) 0.033(2) 0.038(3) 0.002(2) -0.009(2) -0.009(2)
C9 0.029(3) 0.033(3) 0.052(4) 0.008(3) -0.008(3) 0.001(3)
C1 0.038(4) 0.044(3) 0.042(4) 0.004(3) -0.006(3) 0.003(3)
O2 0.079(3) 0.054(3) 0.046(3) -0.003(2) 0.002(2) -0.005(2)
C3 0.030(3) 0.050(4) 0.046(4) 0.000(3) -0.004(3) -0.003(3)
C4 0.032(4) 0.078(4) 0.035(4) 0.000(3) 0.002(3) -0.003(3)
C6 0.050(4) 0.052(4) 0.064(5) 0.018(3) -0.009(4) -0.005(3)
C13 0.040(4) 0.052(4) 0.042(4) 0.003(3) -0.006(3) -0.004(3)
C12 0.051(4) 0.068(4) 0.051(4) 0.024(3) -0.008(3) -0.002(4)
C7 0.044(4) 0.047(3) 0.045(4) 0.005(3) -0.002(3) -0.004(3)
C10 0.046(4) 0.037(3) 0.073(5) 0.007(3) -0.012(4) 0.000(3)
C5 0.041(4) 0.081(5) 0.043(4) 0.022(3) -0.002(3) -0.004(4)
C11 0.043(4) 0.044(4) 0.072(5) 0.025(3) -0.009(3) -0.006(3)
C14 0.075(5) 0.040(3) 0.067(5) -0.009(3) -0.010(4) 0.005(3)

loop_
_atom_type_symbol
_atom_type_description
_atom_type_scat_dispersion_real
_atom_type_scat_dispersion_imag
_atom_type_scat_source
C C 0.0033 0.0016 'International Tables Vol C Tables 4.2.6.8 and 6.1.1.4'
H H 0.0000 0.0000 'International Tables Vol C Tables 4.2.6.8 and 6.1.1.4'
N N 0.0061 0.0033 'International Tables Vol C Tables 4.2.6.8 and 6.1.1.4'
O O 0.0106 0.0060 'International Tables Vol C Tables 4.2.6.8 and 6.1.1.4'
Cu Cu 0.3201 1.2651 'International Tables Vol C Tables 4.2.6.8 and 6.1.1.4'
Br Br -0.2901 2.4595 'International Tables Vol C Tables 4.2.6.8 and 6.1.1.4'

loop_
_geom_angle_atom_site_label_1
_geom_angle_atom_site_label_2
_geom_angle_atom_site_label_3
_geom_angle
_geom_angle_site_symmetry_1
_geom_angle_site_symmetry_3
_geom_angle_publ_flag
N2 Cu O1 79.32(16) . . ?
N2 Cu N3 80.92(18) . . ?
O1 Cu N3 160.23(17) . . ?
N2 Cu Br 177.61(13) . . ?
O1 Cu Br 98.36(10) . . ?
N3 Cu Br 101.40(13) . . ?
C1 O1 Cu 112.5(3) . . ?
C7 C2 C3 117.8(5) . . ?
C7 C2 C1 119.3(5) . . ?
C3 C2 C1 122.9(5) . . ?
C13 N3 C9 118.3(5) . . ?
C13 N3 Cu 128.8(4) . . ?
C9 N3 Cu 113.0(4) . . ?
C1 N1 N2 108.0(4) . . ?
N2 C8 C9 113.5(5) . . ?
N2 C8 C14 123.4(5) . . ?
C9 C8 C14 123.2(5) . . ?
C8 N2 N1 124.2(4) . . ?
C8 N2 Cu 118.6(4) . . ?
N1 N2 Cu 117.3(3) . . ?
N3 C9 C10 120.3(5) . . ?
N3 C9 C8 114.1(4) . . ?
C10 C9 C8 125.6(5) . . ?
O1 C1 N1 122.9(5) . . ?
O1 C1 C2 119.5(5) . . ?
N1 C1 C2 117.7(5) . . ?
O2 C3 C4 118.0(5) . . ?
O2 C3 C2 122.7(5) . . ?
C4 C3 C2 119.3(5) . . ?
C5 C4 C3 120.6(6) . . ?
C7 C6 C5 118.6(6) . . ?
N3 C13 C12 123.5(5) . . ?
C11 C12 C13 118.2(6) . . ?
C6 C7 C2 122.4(6) . . ?
C11 C10 C9 120.2(5) . . ?
C4 C5 C6 121.2(6) . . ?
C10 C11 C12 119.6(5) . . ?

loop_
_geom_bond_atom_site_label_1
_geom_bond_atom_site_label_2
_geom_bond_distance
_geom_bond_site_symmetry_2
_geom_bond_publ_flag
Cu N2 1.928(4) . ?
Cu O1 1.946(3) . ?
Cu N3 1.982(4) . ?
Cu Br 2.3149(9) . ?
O1 C1 1.271(6) . ?
C2 C7 1.387(7) . ?
C2 C3 1.419(7) . ?
C2 C1 1.468(7) . ?
N3 C13 1.318(6) . ?
N3 C9 1.369(6) . ?
N1 C1 1.349(6) . ?
N1 N2 1.366(6) . ?
C8 N2 1.287(6) . ?
C8 C9 1.465(7) . ?
C8 C14 1.497(7) . ?
C9 C10 1.374(7) . ?
O2 C3 1.331(6) . ?
C3 C4 1.382(7) . ?
C4 C5 1.353(7) . ?
C6 C7 1.356(7) . ?
C6 C5 1.392(8) . ?
C13 C12 1.379(7) . ?
C12 C11 1.361(8) . ?
C10 C11 1.364(8) . ?

loop_
_geom_hbond_atom_site_label_D
_geom_hbond_atom_site_label_H
_geom_hbond_atom_site_label_A
_geom_hbond_distance_DH
_geom_hbond_distance_HA
_geom_hbond_distance_DA
_geom_hbond_angle_DHA
_geom_hbond_site_symmetry_A
O2 H2 N1 0.82 1.88 2.613(6) 147.6 .
C4 H4 O2 0.93 2.61 3.423(7) 146.0 2_654
C10 H10 Br 0.93 3.01 3.698(5) 132.0 1_545
